data_2001694
loop_
_publ_author_name
'Brunck, J.-S.'
'Voss, J.'
'Olbrich, F.'
'Viebrock, H.'

_publ_section_title
;
 Structure and configuration of the Michael adduct of
 2-(methylthio)thiolane <i>S</i>-oxide and butenone at 173 K
;
_journal_issue 5
_journal_name_full 'Acta Crystallographica Section C'
_journal_page_first 934
_journal_page_last 936
_journal_paper_doi 10.1107/S0108270192013350
_journal_volume 49
_journal_year 1993
_chemical_formula_sum 'C9 H16 O2 S2'
_chemical_formula_weight 220.36
_symmetry_cell_setting orthorhombic
_symmetry_space_group_name_Hall 'P -2b 2a'
_symmetry_space_group_name_H-M 'P 21 a b'
_cell_angle_alpha 90
_cell_angle_beta 90
_cell_angle_gamma 90
_cell_formula_units_Z 4
_cell_length_a 7.732(2)
_cell_length_b 9.533(3)
_cell_length_c 14.725(5)
_cell_volume 1085.4(6)
_diffrn_radiation_type Cu
_diffrn_radiation_wavelength 1.54051
_exptl_absorpt_coefficient_mu 4.13
_exptl_crystal_density_diffrn 1.348
_exptl_crystal_F_000 472
_cod_data_source_file se1014.cif
_cod_data_source_block se1014_structure_1_of_1
_cod_original_cell_volume 1086.1(6)
_cod_database_code 2001694

loop_
_atom_site_label
_atom_site_fract_x
_atom_site_fract_y
_atom_site_fract_z
_atom_site_U_iso_or_equiv
S(1) .6675(4) 1.12461(15) .10129(9) .0414(5)
S(2) .75000 .88818(14) .22092(11) .0443(5)
O(1) .6166(12) 1.2749(5) .1043(3) .0486(17)
O(2) .6834(14) 1.3252(5) .4378(3) .073(3)
C(2) .6164(13) 1.0427(7) .2142(4) .040(2)
C(3) .4287(14) .9959(8) .2054(4) .048(3)
C(4) .4055(15) .9311(8) .1117(4) .046(2)
C(5) .4914(15) 1.0323(8) .0453(4) .052(3)
C(21) .6489(15) 1.1518(7) .2877(4) .042(2)
C(22) .6025(16) 1.1011(7) .3828(4) .049(2)
C(23) .6281(17) 1.2097(8) .4550(4) .055(3)
C(24) .586(2) 1.1665(9) .5513(4) .072(4)
C(26) .9658(14) .9619(8) .2310(5) .047(2)
H(31) .3533 1.0753 .2120 .048(7)
H(32) .4025 .9278 .2514 .048(7)
H(41) .4603 .8409 .1091 .048(7)
H(42) .2849 .9213 .0978 .048(7)
H(51) .5361 .9806 -.0055 .048(7)
H(52) .4076 1.0991 .0243 .048(7)
H(211) .7693 1.1762 .2968 .048(7)
H(212) .5809 1.2334 .2742 .048(7)
H(221) .6736 1.0215 .3970 .048(7)
H(222) .4832 1.0734 .3829 .048(7)
H(241) .5436 1.0718 .5516 .14(2)
H(242) .4986 1.2278 .5754 .14(2)
H(243) .6879 1.1725 .5880 .14(2)
H(261) 1.0488 .8873 .2351 .14(2)
H(262) .9722 1.0190 .2846 .14(2)
H(263) .9904 1.0184 .1786 .14(2)

loop_
_geom_angle_atom_site_label_1
_geom_angle_atom_site_label_2
_geom_angle_atom_site_label_3
_geom_angle
C(2) S(1) C(5) 92.5(4)
S(1) C(2) S(2) 105.5(4)
S(1) C(2) C(21) 108.1(5)
S(2) C(2) C(21) 115.2(6)
C(2) C(3) C(4) 107.9(7)
S(1) C(5) C(4) 110.0(5)
C(21) C(22) C(23) 113.7(6)
O(2) C(23) C(24) 121.9(6)
C(2) S(2) C(26) 102.4(4)
S(1) C(2) C(3) 104.3(5)
S(2) C(2) C(3) 108.2(5)
C(3) C(2) C(21) 114.7(7)
C(3) C(4) C(5) 105.9(6)
C(2) C(21) C(22) 113.4(6)
O(2) C(23) C(22) 121.9(6)
C(22) C(23) C(24) 116.7(7)

loop_
_geom_bond_atom_site_label_1
_geom_bond_atom_site_label_2
_geom_bond_distance
S(1) O(1) 1.487(5)
S(1) C(5) 1.819(10)
S(2) C(26) 1.818(11)
C(2) C(3) 1.525(15)
C(3) C(4) 1.523(9)
C(21) C(22) 1.525(9)
C(23) C(24) 1.513(10)
S(1) C(2) 1.879(6)
S(2) C(2) 1.802(8)
O(2) C(23) 1.208(10)
C(2) C(21) 1.521(9)
C(4) C(5) 1.526(11)
C(22) C(23) 1.497(10)
